data_4064908
loop_
_publ_author_name
'Baron, Marco'
'Tubaro, Cristina'
'Basato, Marino'
'Biffis, Andrea'
'Natile, Marta M.'
'Graiff, Claudia'

_publ_section_title
;
 Dinuclear N-Heterocyclic Dicarbene Gold Complexes in I--III and III--III
 Oxidation States: Synthesis and Structural Analysis
;
_journal_issue 17
_journal_name_full Organometallics
_journal_page_first 4607
_journal_paper_doi 10.1021/om2004145
_journal_volume 30
_journal_year 2011
_chemical_formula_sum 'C9 H12 Au2 Br6 N4'
_chemical_formula_weight 1049.62
_chemical_name_systematic
; 
 ? 
;
_space_group_IT_number 14
_symmetry_cell_setting monoclinic
_symmetry_space_group_name_Hall '-P 2yn'
_symmetry_space_group_name_H-M 'P 1 21/n 1'
_atom_sites_solution_hydrogens geom
_atom_sites_solution_primary direct
_atom_sites_solution_secondary difmap
_audit_creation_method SHELXL-97
_cell_angle_alpha 90.00
_cell_angle_beta 82.507(6)
_cell_angle_gamma 90.00
_cell_formula_units_Z 4
_cell_length_a 8.194(3)
_cell_length_b 13.782(4)
_cell_length_c 18.827(6)
_cell_measurement_reflns_used 999
_cell_measurement_temperature 296(2)
_cell_measurement_theta_max 25
_cell_measurement_theta_min 3
_cell_volume 2108.0(12)
_computing_structure_refinement 'SHELXL-97 (Sheldrick, 1997)'
_computing_structure_solution 'SHELXS-97 (Sheldrick, 1990)'
_diffrn_ambient_temperature 296(2)
_diffrn_measured_fraction_theta_full 0.988
_diffrn_measured_fraction_theta_max 0.988
_diffrn_measurement_device_type 'Bruker APEX II'
_diffrn_measurement_method 'omega scan'
_diffrn_radiation_monochromator graphite
_diffrn_radiation_source 'fine-focus sealed tube'
_diffrn_radiation_type MoK\a
_diffrn_radiation_wavelength 0.71073
_diffrn_reflns_av_R_equivalents 0.1089
_diffrn_reflns_av_sigmaI/netI 0.1119
_diffrn_reflns_limit_h_max 11
_diffrn_reflns_limit_h_min -11
_diffrn_reflns_limit_k_max 19
_diffrn_reflns_limit_k_min -19
_diffrn_reflns_limit_l_max 26
_diffrn_reflns_limit_l_min -26
_diffrn_reflns_number 32263
_diffrn_reflns_theta_full 30.73
_diffrn_reflns_theta_max 30.73
_diffrn_reflns_theta_min 1.84
_exptl_absorpt_coefficient_mu 25.272
_exptl_absorpt_correction_T_max 1
_exptl_absorpt_correction_T_min 0.798
_exptl_absorpt_correction_type empirical
_exptl_absorpt_process_details 'Sadabs, Bruker'
_exptl_crystal_density_diffrn 3.307
_exptl_crystal_density_method 'not measured'
_exptl_crystal_description prism
_exptl_crystal_F_000 1848
_exptl_crystal_size_max 0.18
_exptl_crystal_size_mid 0.17
_exptl_crystal_size_min 0.17
_refine_diff_density_max 3.820
_refine_diff_density_min -5.130
_refine_diff_density_rms 0.468
_refine_ls_extinction_method none
_refine_ls_goodness_of_fit_ref 0.965
_refine_ls_hydrogen_treatment constr
_refine_ls_matrix_type full
_refine_ls_number_parameters 192
_refine_ls_number_reflns 6478
_refine_ls_number_restraints 0
_refine_ls_restrained_S_all 0.965
_refine_ls_R_factor_all 0.1048
_refine_ls_R_factor_gt 0.0616
_refine_ls_shift/su_max 0.003
_refine_ls_shift/su_mean 0.000
_refine_ls_structure_factor_coef Fsqd
_refine_ls_weighting_details 'calc w=1/[\s^2^(Fo^2^)+(0.0688P)^2^+0.0000P] where P=(Fo^2^+2Fc^2^)/3'
_refine_ls_weighting_scheme calc
_refine_ls_wR_factor_gt 0.1321
_refine_ls_wR_factor_ref 0.1434
_reflns_number_gt 4070
_reflns_number_total 6478
_reflns_threshold_expression >2sigma(I)
_cod_data_source_file om2004145_si_002.cif
_cod_data_source_block 1d
_cod_original_cell_volume 2108.1(12)
_cod_original_sg_symbol_H-M P21/n
_cod_database_code 4064908

loop_
_symmetry_equiv_pos_as_xyz
'x, y, z'
'-x+1/2, y+1/2, -z+1/2'
'-x, -y, -z'
'x-1/2, -y-1/2, z-1/2'

loop_
_atom_site_label
_atom_site_type_symbol
_atom_site_fract_x
_atom_site_fract_y
_atom_site_fract_z
_atom_site_U_iso_or_equiv
_atom_site_adp_type
_atom_site_occupancy
_atom_site_symmetry_multiplicity
_atom_site_calc_flag
_atom_site_refinement_flags
C1 C 1.1780(14) 0.7181(8) 0.0150(6) 0.023(2) Uani 1 1 d .
C2 C 1.3554(17) 0.6081(10) 0.0442(7) 0.035(3) Uani 1 1 d .
H2 H 1.3966 0.5525 0.0634 0.042 Uiso 1 1 calc R
C3 C 1.4371(17) 0.6705(12) 0.0042(8) 0.043(4) Uani 1 1 d .
H3 H 1.5504 0.6691 -0.0090 0.052 Uiso 1 1 calc R
C4 C 1.3762(15) 0.8260(9) -0.0618(6) 0.028(3) Uani 1 1 d .
H4A H 1.3490 0.8845 -0.0342 0.034 Uiso 1 1 calc R
H4B H 1.4938 0.8260 -0.0774 0.034 Uiso 1 1 calc R
C5 C 1.3044(14) 0.7634(9) -0.1777(6) 0.026(3) Uani 1 1 d .
C6 C 1.1040(18) 0.8648(11) -0.1940(8) 0.041(3) Uani 1 1 d .
H6 H 1.0225 0.8956 -0.2158 0.049 Uiso 1 1 calc R
C7 C 1.1533(15) 0.8916(9) -0.1334(6) 0.029(3) Uani 1 1 d .
H7 H 1.1123 0.9416 -0.1030 0.035 Uiso 1 1 calc R
C8 C 1.1650(17) 0.7382(11) -0.2852(7) 0.041(3) Uani 1 1 d .
H8A H 1.1681 0.7856 -0.3227 0.061 Uiso 1 1 calc R
H8B H 1.0595 0.7068 -0.2791 0.061 Uiso 1 1 calc R
H8C H 1.2497 0.6908 -0.2978 0.061 Uiso 1 1 calc R
C9 C 1.0583(16) 0.5856(10) 0.0930(7) 0.035(3) Uani 1 1 d .
H9A H 0.9618 0.5925 0.0695 0.053 Uiso 1 1 calc R
H9B H 1.0366 0.6107 0.1408 0.053 Uiso 1 1 calc R
H9C H 1.0870 0.5182 0.0947 0.053 Uiso 1 1 calc R
N1 N 1.1937(12) 0.6389(7) 0.0534(5) 0.024(2) Uani 1 1 d .
N2 N 1.3321(12) 0.7404(8) -0.0165(5) 0.031(2) Uani 1 1 d .
N3 N 1.2866(12) 0.8251(7) -0.1250(5) 0.024(2) Uani 1 1 d .
N4 N 1.1909(12) 0.7844(8) -0.2206(5) 0.030(2) Uani 1 1 d .
Br1 Br 1.08219(16) 0.89028(10) 0.10792(7) 0.0339(3) Uani 1 1 d .
Br2 Br 0.71318(17) 0.88856(11) 0.02967(8) 0.0403(3) Uani 1 1 d .
Br3 Br 0.88234(16) 0.68817(11) -0.07262(7) 0.0359(3) Uani 1 1 d .
Br4 Br 1.29663(19) 0.53680(12) -0.15378(9) 0.0477(4) Uani 1 1 d .
Br5 Br 1.71354(18) 0.54918(11) -0.22078(8) 0.0406(3) Uani 1 1 d .
Br6 Br 1.66333(17) 0.80098(11) -0.23520(8) 0.0416(3) Uani 1 1 d .
Au1 Au 0.97015(5) 0.79531(3) 0.01772(2) 0.01949(12) Uani 1 1 d .
Au2 Au 1.48696(6) 0.66482(3) -0.19726(2) 0.02310(12) Uani 1 1 d .

loop_
_atom_site_aniso_label
_atom_site_aniso_U_11
_atom_site_aniso_U_22
_atom_site_aniso_U_33
_atom_site_aniso_U_23
_atom_site_aniso_U_13
_atom_site_aniso_U_12
C1 0.031(6) 0.014(6) 0.023(6) -0.006(5) -0.003(5) 0.004(5)
C2 0.045(8) 0.029(8) 0.032(7) 0.005(6) -0.010(6) 0.003(6)
C3 0.035(7) 0.053(11) 0.041(8) -0.001(8) -0.001(6) 0.001(7)
C4 0.034(6) 0.026(7) 0.022(6) -0.004(5) 0.001(5) -0.006(5)
C5 0.030(6) 0.022(7) 0.025(6) -0.004(5) 0.003(5) 0.002(5)
C6 0.044(8) 0.032(8) 0.046(9) -0.002(7) -0.003(7) 0.005(7)
C7 0.043(7) 0.022(7) 0.021(6) 0.001(5) 0.000(5) 0.006(6)
C8 0.045(8) 0.042(9) 0.034(8) -0.008(7) 0.003(6) -0.006(7)
C9 0.048(8) 0.026(8) 0.029(7) 0.007(6) 0.001(6) -0.002(6)
N1 0.036(5) 0.010(5) 0.026(5) 0.008(4) -0.003(4) -0.005(4)
N2 0.035(6) 0.034(7) 0.026(5) 0.005(5) -0.006(5) 0.003(5)
N3 0.031(5) 0.021(6) 0.019(5) -0.001(4) 0.001(4) -0.005(4)
N4 0.037(6) 0.032(6) 0.022(5) 0.011(5) -0.007(4) 0.006(5)
Br1 0.0422(7) 0.0297(8) 0.0307(7) -0.0093(6) -0.0083(6) 0.0035(6)
Br2 0.0403(7) 0.0362(8) 0.0450(8) -0.0073(7) -0.0077(6) 0.0067(6)
Br3 0.0406(7) 0.0350(8) 0.0319(7) -0.0087(6) -0.0036(6) -0.0007(6)
Br4 0.0518(8) 0.0330(8) 0.0545(9) -0.0009(7) 0.0073(7) -0.0064(7)
Br5 0.0502(8) 0.0353(8) 0.0360(7) -0.0011(6) -0.0049(6) 0.0110(7)
Br6 0.0434(8) 0.0364(8) 0.0440(8) 0.0079(7) -0.0013(6) -0.0047(7)
Au1 0.0260(2) 0.0158(2) 0.0163(2) -0.00052(17) -0.00104(15) 0.00081(18)
Au2 0.0310(2) 0.0180(2) 0.0194(2) 0.00023(18) 0.00008(17) 0.00068(19)

loop_
_atom_type_symbol
_atom_type_description
_atom_type_scat_dispersion_real
_atom_type_scat_dispersion_imag
_atom_type_scat_source
C C 0.0033 0.0016 'International Tables Vol C Tables 4.2.6.8 and 6.1.1.4'
H H 0.0000 0.0000 'International Tables Vol C Tables 4.2.6.8 and 6.1.1.4'
N N 0.0061 0.0033 'International Tables Vol C Tables 4.2.6.8 and 6.1.1.4'
Br Br -0.2901 2.4595 'International Tables Vol C Tables 4.2.6.8 and 6.1.1.4'
Au Au -2.0133 8.8022 'International Tables Vol C Tables 4.2.6.8 and 6.1.1.4'

loop_
_geom_angle_atom_site_label_1
_geom_angle_atom_site_label_2
_geom_angle_atom_site_label_3
_geom_angle
N1 C1 N2 105.9(10)
N1 C1 Au1 124.5(9)
N2 C1 Au1 129.0(9)
C3 C2 N1 106.7(12)
C2 C3 N2 109.8(12)
N3 C4 N2 110.5(9)
N4 C5 N3 107.5(11)
N4 C5 Au2 126.2(9)
N3 C5 Au2 125.9(9)
C7 C6 N4 109.8(12)
C6 C7 N3 103.8(11)
C1 N1 C2 110.2(10)
C1 N1 C9 125.1(10)
C2 N1 C9 124.4(11)
C1 N2 C3 107.2(11)
C1 N2 C4 125.3(10)
C3 N2 C4 127.4(11)
C5 N3 C7 109.9(10)
C5 N3 C4 127.0(11)
C7 N3 C4 122.9(10)
C5 N4 C6 108.8(11)
C5 N4 C8 128.0(12)
C6 N4 C8 123.1(11)
C1 Au1 Br1 84.6(3)
C1 Au1 Br3 89.3(3)
Br1 Au1 Br3 173.87(5)
C1 Au1 Br2 176.2(3)
Br1 Au1 Br2 92.99(5)
Br3 Au1 Br2 93.07(5)
C5 Au2 Br6 86.1(3)
C5 Au2 Br4 89.9(3)
Br6 Au2 Br4 175.68(6)
C5 Au2 Br5 178.4(3)
Br6 Au2 Br5 92.40(6)
Br4 Au2 Br5 91.52(6)

loop_
_geom_bond_atom_site_label_1
_geom_bond_atom_site_label_2
_geom_bond_distance
C1 N1 1.324(15)
C1 N2 1.358(15)
C1 Au1 2.004(11)
C2 C3 1.273(19)
C2 N1 1.380(16)
C3 N2 1.382(18)
C4 N3 1.477(14)
C4 N2 1.472(16)
C5 N4 1.340(15)
C5 N3 1.301(15)
C5 Au2 2.019(12)
C6 C7 1.312(18)
C6 N4 1.376(17)
C7 N3 1.451(15)
C8 N4 1.415(16)
C9 N1 1.453(15)
Br1 Au1 2.4179(14)
Br2 Au1 2.4521(16)
Br3 Au1 2.4310(15)
Br4 Au2 2.4254(17)
Br5 Au2 2.4432(16)
Br6 Au2 2.4189(16)
